data_3000166
loop_
_publ_author_name
'Hassen Jaafar'
'Luc Aymard'
'Walid Dachraoui'
'Arnaud Demortiere'
'Mohieddine Abdellaoui'

_publ_section_title
;
 Preparation and characterization of mechanically alloyed AB3-type based
 material LaMg2Ni5Al4 and its solid-gaz hydrogen storage reaction
;
_journal_name_full 'Journal of Solid State Chemistry'
_journal_page_first 73
_journal_page_last 79
_journal_paper_doi 10.1016/j.jssc.2018.01.015
_journal_volume 260
_journal_year 2018
_chemical_formula_sum 'Al4 La Mg2 Ni5'
_chemical_formula_weight 589.01
_chemical_name_common 'La Mg2 Ni5 Al4'
_space_group_IT_number 166
_space_group_name_Hall '-R 3 2"'
_space_group_name_H-M_alt 'R -3 m :H'
_symmetry_space_group_name_Hall '-R 3 2"'
_symmetry_space_group_name_H-M 'R -3 m :H'
_cell_angle_alpha 90
_cell_angle_beta 90
_cell_angle_gamma 120
_cell_formula_units_Z 3
_cell_length_a 4.83198
_cell_length_b 4.83198
_cell_length_c 24.15069
_cell_volume 488.327
_exptl_crystal_density_diffrn 5.58
_exptl_crystal_density_method
'Direct measurement of fine powder using 1cm3 Micromeritics AccuPyc II 1340 Helium Pycnometer'
_cod_data_source_file LaMg2Ni5Al4.cif
_cod_data_source_block LaMg2Ni5Al4
_cod_depositor_comments
;Releasing structure 3000166 into public domain as published material.

 SOF entry verification
;
_cod_original_sg_symbol_H-M 'R -3 m'
_cod_original_formula_sum 'La Mg2 Ni5 Al4'
_cod_database_code 3000166

loop_
_space_group_symop_operation_xyz
'x, y, z'
'-x, -y, -z'
'-y, x-y, z'
'y, -x+y, -z'
'-x+y, -x, z'
'x-y, x, -z'
'y, x, -z'
'-y, -x, z'
'x-y, -y, -z'
'-x+y, y, z'
'-x, -x+y, -z'
'x, x-y, z'
'x+2/3, y+1/3, z+1/3'
'-x+2/3, -y+1/3, -z+1/3'
'-y+2/3, x-y+1/3, z+1/3'
'y+2/3, -x+y+1/3, -z+1/3'
'-x+y+2/3, -x+1/3, z+1/3'
'x-y+2/3, x+1/3, -z+1/3'
'y+2/3, x+1/3, -z+1/3'
'-y+2/3, -x+1/3, z+1/3'
'x-y+2/3, -y+1/3, -z+1/3'
'-x+y+2/3, y+1/3, z+1/3'
'-x+2/3, -x+y+1/3, -z+1/3'
'x+2/3, x-y+1/3, z+1/3'
'x+1/3, y+2/3, z+2/3'
'-x+1/3, -y+2/3, -z+2/3'
'-y+1/3, x-y+2/3, z+2/3'
'y+1/3, -x+y+2/3, -z+2/3'
'-x+y+1/3, -x+2/3, z+2/3'
'x-y+1/3, x+2/3, -z+2/3'
'y+1/3, x+2/3, -z+2/3'
'-y+1/3, -x+2/3, z+2/3'
'x-y+1/3, -y+2/3, -z+2/3'
'-x+y+1/3, y+2/3, z+2/3'
'-x+1/3, -x+y+2/3, -z+2/3'
'x+1/3, x-y+2/3, z+2/3'

loop_
_atom_site_label
_atom_site_occupancy
_atom_site_fract_x
_atom_site_fract_y
_atom_site_fract_z
_atom_site_adp_type
_atom_site_B_iso_or_equiv
_atom_site_type_symbol
La1 1.0000 0.000000 0.000000 0.000000 Biso 1.252000 La
Mg1 1.0000 0.000000 0.000000 0.146000 Biso 1.252000 Mg
Ni1 0.5555 0.000000 0.000000 0.500000 Biso 1.252000 Ni
Ni2 0.5555 0.000000 0.000000 0.333000 Biso 1.252000 Ni
Ni3 0.5555 0.501500 0.498500 0.085700 Biso 1.252000 Ni
Al1 0.4444 0.000000 0.000000 0.500000 Biso 1.252000 Al
Al2 0.4444 0.000000 0.000000 0.333000 Biso 1.252000 Al
Al3 0.4444 0.501500 0.498500 0.085700 Biso 1.252000 Al
